data_7135120
loop_
_publ_author_name
'Liu, Luyao'
'Xiao, Chenfa'
'Li, Yin'
'Wan, Jiaxing'
'Tang, Ben Zhong'
'Wang, Zhiming'

_publ_section_title
;
 An ultra-simple construction strategy for uncommon 3,4-diaryl-modified
 maleimide luminophores and their unique aggregation-induced asymmetric
 effect (AIAE) on conformation.
;
_journal_issue 93
_journal_name_full 'Chemical communications (Cambridge, England)'
_journal_page_first 18380
_journal_page_last 18383
_journal_paper_doi 10.1039/d5cc04662a
_journal_volume 61
_journal_year 2025
_chemical_formula_moiety 'C47 H32 N4 O2'
_chemical_formula_sum 'C47 H32 N4 O2'
_chemical_formula_weight 684.76
_chemical_name_systematic SMAH-CN
_space_group_crystal_system monoclinic
_space_group_IT_number 14
_space_group_name_Hall '-P 2ybc'
_space_group_name_H-M_alt 'P 1 21/c 1'
_atom_sites_solution_hydrogens geom
_atom_sites_solution_primary iterative
_audit_creation_date 2025-02-13
_audit_creation_method
;
Olex2 1.5-beta
(compiled 2022.04.07 svn.rca3783a0 for OlexSys, GUI svn.r6439)
;
_audit_update_record
;
2025-08-13 deposited with the CCDC.	2025-10-10 downloaded from the CCDC.
;
_cell_angle_alpha 90
_cell_angle_beta 108.1390(13)
_cell_angle_gamma 90
_cell_formula_units_Z 4
_cell_length_a 14.78458(18)
_cell_length_b 16.90271(16)
_cell_length_c 14.64273(19)
_cell_measurement_reflns_used 23191
_cell_measurement_temperature 100.00(10)
_cell_measurement_theta_max 72.3900
_cell_measurement_theta_min 2.5720
_cell_volume 3477.36(7)
_computing_cell_refinement 'CrysAlisPro 1.171.43.121a (Rigaku OD, 2024)'
_computing_data_collection 'CrysAlisPro 1.171.43.121a (Rigaku OD, 2024)'
_computing_data_reduction 'CrysAlisPro 1.171.43.121a (Rigaku OD, 2024)'
_computing_molecular_graphics 'Olex2 1.5-beta (Dolomanov et al., 2009)'
_computing_publication_material 'Olex2 1.5-beta (Dolomanov et al., 2009)'
_computing_structure_refinement 'SHELXL 2018/3 (Sheldrick, 2015)'
_computing_structure_solution 'olex2.solve 1.5-beta (Bourhis et al., 2015)'
_diffrn_ambient_environment N~2~
_diffrn_ambient_temperature 100.00(10)
_diffrn_detector 'Hybrid Pixel Array Detector'
_diffrn_detector_area_resol_mean 10.0000
_diffrn_detector_type HyPix
_diffrn_measured_fraction_theta_full 0.993
_diffrn_measured_fraction_theta_max 0.954
_diffrn_measurement_details
;
List of Runs (angles in degrees, time in seconds):

  # Type    Start    End  Width  t~exp~   \w     \q     \k     \f   Frames
#--------------------------------------------------------------------------
  1  \w   -163.00-112.00   0.50    0.05    -- -103.00 -74.00-154.00  102
  2  \w   -166.00 -83.00   0.50    0.05    -- -103.00 -61.00 -60.00  166
  3  \w   -127.00 -82.00   0.50    0.05    -- -103.00 -61.00  30.00   90
  4  \w   -166.00-135.00   0.50    0.05    -- -103.00 -61.00  30.00   62
  5  \w   -155.00-102.00   0.50    0.05    -- -103.00 -77.00  60.00  106
  6  \w    -43.00 -18.00   0.50    0.05    --  -36.77 -57.00  90.00   50
  7  \w   -137.00 -84.00   0.50    0.05    -- -103.00 -30.00 -30.00  106
  8  \w    -72.00 -24.00   0.50    0.05    -- -103.00  77.00  88.00   96
  9  \w    -64.00 -24.00   0.50    0.05    -- -103.00  77.00  60.00   80
 10  \w    -58.00 -32.00   0.50    0.05    -- -103.00  74.00 -26.00   52
 11  \w    -65.00 -39.00   0.50    0.05    -- -103.00  77.00 -90.00   52
 12  \w    -61.00 -31.00   0.50    0.05    -- -103.00  70.00-147.00   60
 13  \w    -61.00  36.00   0.50    0.05    --  -36.77  70.00-147.00  194
 14  \w    -67.00  28.00   0.50    0.05    --  -36.77  74.00 -26.00  190
 15  \w    -69.00  24.00   0.50    0.05    --  -36.77  77.00  88.00  186
 16  \w    -69.00  24.00   0.50    0.05    --  -36.77  77.00  88.00  186
 17  \w    -43.00 -16.00   0.50    0.05    --   36.77 -19.00  90.00   54
 18  \w     34.00  78.00   0.50    0.05    --  109.42 -77.00 150.00   88
 19  \w     35.00  66.00   0.50    0.05    --  109.42 -70.00  80.00   62
 20  \w     43.00  78.00   0.50    0.05    --  109.42 -77.00  30.00   70
 21  \w     38.00  64.00   0.50    0.05    --  109.42 -74.00-154.00   52
 22  \w    108.00 150.00   0.50    0.05    --  109.42  70.00-147.00   84
 23  \w    103.00 174.00   0.50    0.05    --  109.42 112.00 -90.00  142
 24  \w    107.00 165.00   0.50    0.05    --  109.42  77.00  88.00  116
 25  \w   -124.00 -99.00   0.50    0.05    -- -103.00 -74.00-154.00   50
 26  \w     59.00  86.00   0.50    0.05    --  109.42 -95.00 150.00   54
 27  \w    -12.00  22.00   0.50    0.05    --  -36.77  77.00   0.00   68
 28  \w    -41.00 -15.00   0.50    0.05    --  -36.77 -57.00-150.00   52
 29  \w    -54.00 -28.00   0.50    0.05    --  -36.77 -57.00 120.00   52
 30  \w    -16.00  31.00   0.50    0.05    --  -36.77  38.00  90.00   94
 31  \w    -11.00  23.00   0.50    0.05    --  -36.77  38.00 150.00   68
 32  \w     73.00  99.00   0.50    0.05    --   36.77-140.00 -60.00   52
 33  \w     42.00  68.00   0.50    0.05    --   36.77-140.00 -60.00   52
 34  \w     27.00  60.00   0.50    0.05    --   36.77  57.00  60.00   66
 35  \w    -57.00 -28.00   0.50    0.05    -- -103.00 115.00  62.34   58
 36  \w    -98.00 -59.00   0.50    0.05    -- -103.00 117.00 -78.24   78
 37  \w    -47.00 -22.00   0.50    0.05    -- -103.00  98.00-112.98   50
 38  \w   -149.00-102.00   0.50    0.05    -- -103.00 -77.00 -90.00   94
 39  \w    -55.00 -29.00   0.50    0.05    -- -103.00 117.00 -78.24   52
 40  \w    -91.00 -65.00   0.50    0.05    -- -103.00 100.00 145.26   52
 41  \w   -171.00-107.00   0.50    0.05    -- -103.00 -95.00 120.00  128
 42  \w    -92.00 -65.00   0.50    0.05    -- -103.00  97.00  10.23   54
 43  \w   -133.00-102.00   0.50    0.05    -- -103.00 -15.00  90.00   62
;
_diffrn_measurement_device 'four-circle diffractometer'
_diffrn_measurement_device_type 'ROD, Synergy Custom system, HyPix'
_diffrn_measurement_method '\w scans'
_diffrn_orient_matrix_type 'CrysAlisPro convention (1999,Acta A55,543-557)'
_diffrn_orient_matrix_UB_11 0.1070563000
_diffrn_orient_matrix_UB_12 0.0013431000
_diffrn_orient_matrix_UB_13 0.0108782000
_diffrn_orient_matrix_UB_21 -0.0149308000
_diffrn_orient_matrix_UB_22 0.0746289000
_diffrn_orient_matrix_UB_23 -0.0633892000
_diffrn_orient_matrix_UB_31 0.0184449000
_diffrn_orient_matrix_UB_32 0.0523202000
_diffrn_orient_matrix_UB_33 0.0900717000
_diffrn_radiation_monochromator mirror
_diffrn_radiation_probe x-ray
_diffrn_radiation_type 'Cu K\a'
_diffrn_radiation_wavelength 1.54184
_diffrn_reflns_av_R_equivalents 0.0187
_diffrn_reflns_av_unetI/netI 0.0121
_diffrn_reflns_Laue_measured_fraction_full 0.993
_diffrn_reflns_Laue_measured_fraction_max 0.954
_diffrn_reflns_limit_h_max 18
_diffrn_reflns_limit_h_min -17
_diffrn_reflns_limit_k_max 20
_diffrn_reflns_limit_k_min -20
_diffrn_reflns_limit_l_max 17
_diffrn_reflns_limit_l_min -16
_diffrn_reflns_number 28055
_diffrn_reflns_point_group_measured_fraction_full 0.993
_diffrn_reflns_point_group_measured_fraction_max 0.954
_diffrn_reflns_theta_full 67.684
_diffrn_reflns_theta_max 72.523
_diffrn_reflns_theta_min 4.092
_diffrn_source 'Rotating-anode X-ray tube'
_diffrn_source_type 'Rigaku (Cu) X-ray Source'
_exptl_absorpt_coefficient_mu 0.638
_exptl_absorpt_correction_T_max 1.00000
_exptl_absorpt_correction_T_min 0.63616
_exptl_absorpt_correction_type multi-scan
_exptl_absorpt_process_details
;
CrysAlisPro 1.171.43.121a (Rigaku Oxford Diffraction, 2024)
Empirical absorption correction using spherical harmonics,
implemented in SCALE3 ABSPACK scaling algorithm.
;
_exptl_crystal_colour 'clear light black'
_exptl_crystal_density_diffrn 1.308
_exptl_crystal_description block
_exptl_crystal_F_000 1432
_exptl_crystal_size_max 0.15
_exptl_crystal_size_mid 0.12
_exptl_crystal_size_min 0.11
_refine_diff_density_max 0.234
_refine_diff_density_min -0.234
_refine_diff_density_rms 0.046
_refine_ls_extinction_method none
_refine_ls_goodness_of_fit_ref 1.034
_refine_ls_hydrogen_treatment constr
_refine_ls_matrix_type full
_refine_ls_number_parameters 478
_refine_ls_number_reflns 6580
_refine_ls_number_restraints 0
_refine_ls_restrained_S_all 1.034
_refine_ls_R_factor_all 0.0409
_refine_ls_R_factor_gt 0.0402
_refine_ls_shift/su_max 0.000
_refine_ls_shift/su_mean 0.000
_refine_ls_structure_factor_coef Fsqd
_refine_ls_weighting_details 'w=1/[\s^2^(Fo^2^)+(0.0381P)^2^+2.4364P] where P=(Fo^2^+2Fc^2^)/3'
_refine_ls_weighting_scheme calc
_refine_ls_wR_factor_gt 0.0957
_refine_ls_wR_factor_ref 0.0962
_reflns_Friedel_coverage 0.000
_reflns_number_gt 6419
_reflns_number_total 6580
_reflns_threshold_expression 'I > 2\s(I)'
_cod_data_source_file d5cc04662a2.cif
_cod_data_source_block lly_3_3
_cod_depositor_comments 'Adding full bibliography for 7135119--7135120.cif.'
_cod_database_code 7135120
_shelx_shelxl_version_number 2018/3
_shelx_space_group_comment
;
The symmetry employed for this shelxl refinement is uniquely defined
by the following loop, which should always be used as a source of
symmetry information in preference to the above space-group names.
They are only intended as comments.
;
_shelx_estimated_absorpt_t_max 0.933
_shelx_estimated_absorpt_t_min 0.910
_olex2_refinement_description
;
1. Fixed Uiso
 At 1.2 times of:
  All C(H) groups
2.a Aromatic/amide H refined with riding coordinates:
 C14(H14), C15(H15), C18(H18), C17(H17), C2(H2), C3(H3), C4(H4), C5(H5),
 C6(H6), C8(H8), C9(H9), C10(H10), C11(H11), C12(H12), C46(H46), C45(H45),
 C43(H43), C42(H42), C27(H27), C28(H28), C24(H24), C25(H25), C34(H34), C33(H33),
  C32(H32), C31(H31), C30(H30), C36(H36), C37(H37), C38(H38), C39(H39), C40(H40)
;
_olex2_submission_special_instructions 'No special instructions were received'
_oxdiff_exptl_absorpt_empirical_details
;
Empirical correction (ABSPACK) includes:
- Absorption correction using spherical harmonics
- Frame scaling
;
_oxdiff_exptl_absorpt_empirical_full_max 2.159
_oxdiff_exptl_absorpt_empirical_full_min 0.495

loop_
_space_group_symop_operation_xyz
'x, y, z'
'-x, y+1/2, -z+1/2'
'-x, -y, -z'
'x, -y-1/2, z-1/2'

loop_
_atom_site_label
_atom_site_type_symbol
_atom_site_fract_x
_atom_site_fract_y
_atom_site_fract_z
_atom_site_U_iso_or_equiv
_atom_site_adp_type
_atom_site_occupancy
_atom_site_site_symmetry_order
_atom_site_calc_flag
_atom_site_refinement_flags_posn
_atom_site_refinement_flags_adp
_atom_site_refinement_flags_occupancy
_atom_site_disorder_assembly
_atom_site_disorder_group
O1 O 0.19618(6) 0.40654(6) 0.17131(7) 0.0215(2) Uani 1 1 d . . . . .
O2 O 0.43562(7) 0.24262(6) 0.15371(7) 0.0202(2) Uani 1 1 d . . . . .
N1 N 0.75056(8) 0.22632(7) 0.58653(8) 0.0194(2) Uani 1 1 d . . . . .
N3 N 0.30537(8) 0.32368(7) 0.13423(8) 0.0170(2) Uani 1 1 d . . . . .
N4 N 0.11075(10) 0.30320(8) -0.34991(9) 0.0339(3) Uani 1 1 d . . . . .
N2 N 0.29313(8) 0.51565(7) 0.62352(8) 0.0205(2) Uani 1 1 d . . . . .
C13 C 0.66668(9) 0.24745(8) 0.51316(9) 0.0176(3) Uani 1 1 d . . . . .
C14 C 0.58657(9) 0.27485(8) 0.53546(9) 0.0168(3) Uani 1 1 d . . . . .
H14 H 0.588511 0.278716 0.600773 0.020 Uiso 1 1 calc R U . . .
C15 C 0.50477(9) 0.29631(7) 0.46350(9) 0.0160(3) Uani 1 1 d . . . . .
H15 H 0.451217 0.314489 0.480264 0.019 Uiso 1 1 calc R U . . .
C16 C 0.49919(9) 0.29179(7) 0.36602(9) 0.0161(3) Uani 1 1 d . . . . .
C18 C 0.57966(10) 0.26307(8) 0.34480(10) 0.0205(3) Uani 1 1 d . . . . .
H18 H 0.577794 0.258621 0.279562 0.025 Uiso 1 1 calc R U . . .
C17 C 0.66131(10) 0.24119(8) 0.41647(10) 0.0214(3) Uani 1 1 d . . . . .
H17 H 0.714391 0.221670 0.399865 0.026 Uiso 1 1 calc R U . . .
C1 C 0.80473(9) 0.15973(8) 0.57388(9) 0.0169(3) Uani 1 1 d . . . . .
C2 C 0.75856(10) 0.08916(8) 0.53931(10) 0.0205(3) Uani 1 1 d . . . . .
H2 H 0.691197 0.086036 0.522433 0.025 Uiso 1 1 calc R U . . .
C3 C 0.81056(11) 0.02333(8) 0.52940(10) 0.0242(3) Uani 1 1 d . . . . .
H3 H 0.778550 -0.024543 0.504794 0.029 Uiso 1 1 calc R U . . .
C4 C 0.90892(11) 0.02685(9) 0.55514(10) 0.0250(3) Uani 1 1 d . . . . .
H4 H 0.944435 -0.018721 0.549539 0.030 Uiso 1 1 calc R U . . .
C5 C 0.95525(10) 0.09742(9) 0.58917(10) 0.0233(3) Uani 1 1 d . . . . .
H5 H 1.022676 0.100099 0.606535 0.028 Uiso 1 1 calc R U . . .
C6 C 0.90367(9) 0.16425(8) 0.59802(9) 0.0201(3) Uani 1 1 d . . . . .
H6 H 0.935579 0.212648 0.620353 0.024 Uiso 1 1 calc R U . . .
C7 C 0.78541(9) 0.27374(8) 0.67025(9) 0.0177(3) Uani 1 1 d . . . . .
C8 C 0.77472(10) 0.35576(9) 0.66418(11) 0.0244(3) Uani 1 1 d . . . . .
H8 H 0.742754 0.379898 0.604211 0.029 Uiso 1 1 calc R U . . .
C9 C 0.81069(11) 0.40204(9) 0.74556(13) 0.0327(4) Uani 1 1 d . . . . .
H9 H 0.802472 0.457807 0.741354 0.039 Uiso 1 1 calc R U . . .
C10 C 0.85858(11) 0.36741(10) 0.83303(12) 0.0314(4) Uani 1 1 d . . . . .
H10 H 0.884064 0.399317 0.888528 0.038 Uiso 1 1 calc R U . . .
C11 C 0.86902(10) 0.28624(10) 0.83900(10) 0.0257(3) Uani 1 1 d . . . . .
H11 H 0.901817 0.262522 0.899002 0.031 Uiso 1 1 calc R U . . .
C12 C 0.83232(9) 0.23878(9) 0.75863(10) 0.0204(3) Uani 1 1 d . . . . .
H12 H 0.839076 0.182918 0.763745 0.024 Uiso 1 1 calc R U . . .
C21 C 0.26943(9) 0.36911(8) 0.19595(9) 0.0163(3) Uani 1 1 d . . . . .
C22 C 0.34003(9) 0.36313(8) 0.29381(9) 0.0160(3) Uani 1 1 d . . . . .
C19 C 0.41363(9) 0.31682(8) 0.28971(9) 0.0160(3) Uani 1 1 d . . . . .
C20 C 0.39175(9) 0.28868(8) 0.18709(9) 0.0162(3) Uani 1 1 d . . . . .
C41 C 0.26418(9) 0.31958(7) 0.03257(9) 0.0165(3) Uani 1 1 d . . . . .
C46 C 0.32244(9) 0.32865(8) -0.02565(10) 0.0186(3) Uani 1 1 d . . . . .
H46 H 0.389087 0.335677 0.002668 0.022 Uiso 1 1 calc R U . . .
C45 C 0.28304(10) 0.32737(8) -0.12466(10) 0.0196(3) Uani 1 1 d . . . . .
H45 H 0.322366 0.333606 -0.164577 0.024 Uiso 1 1 calc R U . . .
C44 C 0.18472(10) 0.31683(8) -0.16551(10) 0.0196(3) Uani 1 1 d . . . . .
C43 C 0.12668(10) 0.30830(8) -0.10704(10) 0.0201(3) Uani 1 1 d . . . . .
H43 H 0.059936 0.301780 -0.135208 0.024 Uiso 1 1 calc R U . . .
C42 C 0.16636(9) 0.30933(8) -0.00781(10) 0.0186(3) Uani 1 1 d . . . . .
H42 H 0.127141 0.303106 0.032220 0.022 Uiso 1 1 calc R U . . .
C47 C 0.14355(10) 0.31058(8) -0.26829(10) 0.0237(3) Uani 1 1 d . . . . .
C26 C 0.30175(9) 0.47939(8) 0.53893(9) 0.0173(3) Uani 1 1 d . . . . .
C27 C 0.24110(9) 0.41818(8) 0.49389(10) 0.0203(3) Uani 1 1 d . . . . .
H27 H 0.192616 0.400598 0.519063 0.024 Uiso 1 1 calc R U . . .
C28 C 0.25164(9) 0.38294(8) 0.41217(10) 0.0194(3) Uani 1 1 d . . . . .
H28 H 0.208646 0.342511 0.380518 0.023 Uiso 1 1 calc R U . . .
C23 C 0.32428(9) 0.40589(8) 0.37575(9) 0.0156(3) Uani 1 1 d . . . . .
C24 C 0.38254(9) 0.46885(8) 0.41940(10) 0.0195(3) Uani 1 1 d . . . . .
H24 H 0.430650 0.486780 0.393900 0.023 Uiso 1 1 calc R U . . .
C25 C 0.37102(9) 0.50563(8) 0.49971(10) 0.0195(3) Uani 1 1 d . . . . .
H25 H 0.410628 0.549020 0.528189 0.023 Uiso 1 1 calc R U . . .
C29 C 0.37166(9) 0.51552(8) 0.70844(10) 0.0191(3) Uani 1 1 d . . . . .
C34 C 0.44424(10) 0.45936(8) 0.72329(10) 0.0236(3) Uani 1 1 d . . . . .
H34 H 0.440857 0.420029 0.676001 0.028 Uiso 1 1 calc R U . . .
C33 C 0.52130(11) 0.46086(9) 0.80695(11) 0.0293(3) Uani 1 1 d . . . . .
H33 H 0.570909 0.423119 0.815801 0.035 Uiso 1 1 calc R U . . .
C32 C 0.52663(11) 0.51675(9) 0.87758(11) 0.0276(3) Uani 1 1 d . . . . .
H32 H 0.579268 0.517356 0.934839 0.033 Uiso 1 1 calc R U . . .
C31 C 0.45399(10) 0.57187(9) 0.86356(10) 0.0240(3) Uani 1 1 d . . . . .
H31 H 0.456738 0.609935 0.912092 0.029 Uiso 1 1 calc R U . . .
C30 C 0.37763(10) 0.57216(8) 0.77987(10) 0.0207(3) Uani 1 1 d . . . . .
H30 H 0.329090 0.610911 0.770846 0.025 Uiso 1 1 calc R U . . .
C35 C 0.19960(9) 0.53320(8) 0.62675(10) 0.0190(3) Uani 1 1 d . . . . .
C36 C 0.13774(10) 0.57617(9) 0.55243(10) 0.0265(3) Uani 1 1 d . . . . .
H36 H 0.158432 0.595530 0.501355 0.032 Uiso 1 1 calc R U . . .
C37 C 0.04516(11) 0.59079(11) 0.55309(12) 0.0364(4) Uani 1 1 d . . . . .
H37 H 0.002459 0.619754 0.502080 0.044 Uiso 1 1 calc R U . . .
C38 C 0.01533(11) 0.56312(12) 0.62808(12) 0.0386(4) Uani 1 1 d . . . . .
H38 H -0.047728 0.573232 0.628569 0.046 Uiso 1 1 calc R U . . .
C39 C 0.07705(11) 0.52104(11) 0.70178(12) 0.0334(4) Uani 1 1 d . . . . .
H39 H 0.056334 0.502073 0.753012 0.040 Uiso 1 1 calc R U . . .
C40 C 0.16899(10) 0.50610(9) 0.70192(10) 0.0242(3) Uani 1 1 d . . . . .
H40 H 0.211330 0.477321 0.753372 0.029 Uiso 1 1 calc R U . . .

loop_
_atom_site_aniso_label
_atom_site_aniso_U_11
_atom_site_aniso_U_22
_atom_site_aniso_U_33
_atom_site_aniso_U_23
_atom_site_aniso_U_13
_atom_site_aniso_U_12
O1 0.0164(5) 0.0250(5) 0.0210(5) -0.0028(4) 0.0029(4) 0.0057(4)
O2 0.0201(5) 0.0243(5) 0.0168(5) -0.0009(4) 0.0067(4) 0.0061(4)
N1 0.0176(5) 0.0214(6) 0.0161(6) -0.0029(4) 0.0008(4) 0.0046(4)
N3 0.0150(5) 0.0215(6) 0.0139(5) -0.0015(4) 0.0035(4) 0.0026(4)
N4 0.0411(8) 0.0370(8) 0.0196(7) -0.0043(5) 0.0039(6) 0.0039(6)
N2 0.0161(5) 0.0281(6) 0.0165(6) -0.0056(5) 0.0042(4) 0.0029(5)
C13 0.0158(6) 0.0179(6) 0.0169(6) 0.0008(5) 0.0021(5) 0.0013(5)
C14 0.0194(6) 0.0182(6) 0.0135(6) 0.0001(5) 0.0059(5) -0.0004(5)
C15 0.0152(6) 0.0165(6) 0.0178(6) 0.0000(5) 0.0073(5) 0.0001(5)
C16 0.0148(6) 0.0172(6) 0.0159(6) 0.0007(5) 0.0044(5) 0.0002(5)
C18 0.0199(6) 0.0281(7) 0.0144(6) 0.0004(5) 0.0069(5) 0.0037(5)
C17 0.0173(6) 0.0283(7) 0.0199(7) 0.0006(6) 0.0077(5) 0.0060(5)
C1 0.0179(6) 0.0199(6) 0.0127(6) 0.0013(5) 0.0043(5) 0.0037(5)
C2 0.0179(6) 0.0243(7) 0.0200(7) -0.0005(5) 0.0068(5) -0.0004(5)
C3 0.0304(8) 0.0200(7) 0.0251(7) -0.0018(6) 0.0128(6) -0.0012(6)
C4 0.0292(8) 0.0246(7) 0.0248(7) 0.0042(6) 0.0138(6) 0.0096(6)
C5 0.0164(6) 0.0348(8) 0.0196(7) 0.0030(6) 0.0068(5) 0.0055(6)
C6 0.0184(6) 0.0247(7) 0.0161(6) 0.0002(5) 0.0038(5) -0.0008(5)
C7 0.0140(6) 0.0212(7) 0.0178(6) -0.0029(5) 0.0051(5) -0.0001(5)
C8 0.0215(7) 0.0221(7) 0.0272(8) 0.0001(6) 0.0040(6) 0.0019(5)
C9 0.0267(8) 0.0231(7) 0.0458(10) -0.0117(7) 0.0078(7) 0.0006(6)
C10 0.0220(7) 0.0414(9) 0.0298(8) -0.0186(7) 0.0067(6) -0.0042(6)
C11 0.0177(7) 0.0420(9) 0.0178(7) -0.0046(6) 0.0063(5) -0.0022(6)
C12 0.0172(6) 0.0253(7) 0.0190(7) 0.0008(5) 0.0060(5) -0.0011(5)
C21 0.0152(6) 0.0174(6) 0.0165(6) -0.0013(5) 0.0054(5) -0.0005(5)
C22 0.0152(6) 0.0171(6) 0.0157(6) 0.0006(5) 0.0049(5) -0.0004(5)
C19 0.0161(6) 0.0180(6) 0.0148(6) 0.0010(5) 0.0062(5) -0.0006(5)
C20 0.0150(6) 0.0177(6) 0.0162(6) 0.0022(5) 0.0054(5) 0.0010(5)
C41 0.0190(6) 0.0152(6) 0.0142(6) -0.0005(5) 0.0038(5) 0.0029(5)
C46 0.0164(6) 0.0186(6) 0.0202(7) -0.0013(5) 0.0048(5) 0.0007(5)
C45 0.0217(7) 0.0195(6) 0.0192(7) 0.0000(5) 0.0086(5) 0.0020(5)
C44 0.0236(7) 0.0174(6) 0.0157(6) -0.0006(5) 0.0031(5) 0.0027(5)
C43 0.0169(6) 0.0208(7) 0.0202(7) -0.0023(5) 0.0022(5) 0.0011(5)
C42 0.0180(6) 0.0195(6) 0.0190(7) -0.0007(5) 0.0066(5) 0.0014(5)
C47 0.0259(7) 0.0232(7) 0.0211(8) -0.0007(5) 0.0058(6) 0.0024(6)
C26 0.0162(6) 0.0192(6) 0.0159(6) -0.0014(5) 0.0040(5) 0.0038(5)
C27 0.0181(6) 0.0241(7) 0.0211(7) -0.0029(5) 0.0097(5) -0.0018(5)
C28 0.0164(6) 0.0206(7) 0.0213(7) -0.0051(5) 0.0061(5) -0.0024(5)
C23 0.0146(6) 0.0174(6) 0.0138(6) 0.0006(5) 0.0031(5) 0.0039(5)
C24 0.0173(6) 0.0225(7) 0.0203(7) 0.0001(5) 0.0083(5) -0.0011(5)
C25 0.0178(6) 0.0183(6) 0.0214(7) -0.0032(5) 0.0045(5) -0.0020(5)
C29 0.0177(6) 0.0217(7) 0.0174(6) -0.0001(5) 0.0049(5) -0.0004(5)
C34 0.0257(7) 0.0224(7) 0.0216(7) -0.0029(6) 0.0055(6) 0.0035(6)
C33 0.0262(8) 0.0293(8) 0.0281(8) 0.0009(6) 0.0024(6) 0.0096(6)
C32 0.0231(7) 0.0334(8) 0.0207(7) -0.0004(6) -0.0012(6) 0.0016(6)
C31 0.0234(7) 0.0276(7) 0.0198(7) -0.0061(6) 0.0050(6) -0.0019(6)
C30 0.0181(6) 0.0220(7) 0.0216(7) -0.0030(5) 0.0056(5) 0.0011(5)
C35 0.0161(6) 0.0222(7) 0.0180(6) -0.0075(5) 0.0041(5) -0.0003(5)
C36 0.0256(7) 0.0336(8) 0.0186(7) -0.0055(6) 0.0046(6) 0.0059(6)
C37 0.0241(8) 0.0520(10) 0.0256(8) -0.0135(7) -0.0032(6) 0.0138(7)
C38 0.0180(7) 0.0627(12) 0.0344(9) -0.0252(8) 0.0070(6) 0.0016(7)
C39 0.0266(8) 0.0483(10) 0.0292(8) -0.0168(7) 0.0141(7) -0.0111(7)
C40 0.0245(7) 0.0264(7) 0.0224(7) -0.0068(6) 0.0081(6) -0.0048(6)

loop_
_atom_type_symbol
_atom_type_description
_atom_type_scat_dispersion_real
_atom_type_scat_dispersion_imag
_atom_type_scat_source
C C 0.0181 0.0091 'International Tables Vol C Tables 4.2.6.8 and 6.1.1.4'
H H 0.0000 0.0000 'International Tables Vol C Tables 4.2.6.8 and 6.1.1.4'
N N 0.0311 0.0180 'International Tables Vol C Tables 4.2.6.8 and 6.1.1.4'
O O 0.0492 0.0322 'International Tables Vol C Tables 4.2.6.8 and 6.1.1.4'

loop_
_geom_angle_atom_site_label_1
_geom_angle_atom_site_label_2
_geom_angle_atom_site_label_3
_geom_angle
_geom_angle_site_symmetry_1
_geom_angle_site_symmetry_3
_geom_angle_publ_flag
C13 N1 C1 119.79(11) . . ?
C13 N1 C7 120.73(11) . . ?
C7 N1 C1 119.33(11) . . ?
C21 N3 C41 124.95(11) . . ?
C20 N3 C21 109.65(10) . . ?
C20 N3 C41 125.20(11) . . ?
C26 N2 C35 117.90(11) . . ?
C29 N2 C26 119.60(11) . . ?
C29 N2 C35 120.64(11) . . ?
C14 C13 N1 120.83(12) . . ?
C17 C13 N1 120.77(12) . . ?
C17 C13 C14 118.40(12) . . ?
C13 C14 H14 119.6 . . ?
C15 C14 C13 120.75(12) . . ?
C15 C14 H14 119.6 . . ?
C14 C15 H15 119.3 . . ?
C14 C15 C16 121.36(12) . . ?
C16 C15 H15 119.3 . . ?
C15 C16 C18 117.19(12) . . ?
C15 C16 C19 121.48(11) . . ?
C18 C16 C19 121.33(12) . . ?
C16 C18 H18 119.2 . . ?
C17 C18 C16 121.61(12) . . ?
C17 C18 H18 119.2 . . ?
C13 C17 H17 119.7 . . ?
C18 C17 C13 120.68(12) . . ?
C18 C17 H17 119.7 . . ?
C2 C1 N1 119.52(12) . . ?
C2 C1 C6 119.78(12) . . ?
C6 C1 N1 120.68(12) . . ?
C1 C2 H2 119.9 . . ?
C3 C2 C1 120.13(13) . . ?
C3 C2 H2 119.9 . . ?
C2 C3 H3 119.8 . . ?
C4 C3 C2 120.45(13) . . ?
C4 C3 H3 119.8 . . ?
C3 C4 H4 120.2 . . ?
C3 C4 C5 119.56(13) . . ?
C5 C4 H4 120.2 . . ?
C4 C5 H5 119.8 . . ?
C4 C5 C6 120.49(13) . . ?
C6 C5 H5 119.8 . . ?
C1 C6 H6 120.2 . . ?
C5 C6 C1 119.57(13) . . ?
C5 C6 H6 120.2 . . ?
C8 C7 N1 120.15(12) . . ?
C12 C7 N1 120.24(12) . . ?
C12 C7 C8 119.60(13) . . ?
C7 C8 H8 120.0 . . ?
C9 C8 C7 120.04(14) . . ?
C9 C8 H8 120.0 . . ?
C8 C9 H9 119.8 . . ?
C10 C9 C8 120.35(15) . . ?
C10 C9 H9 119.8 . . ?
C9 C10 H10 120.2 . . ?
C11 C10 C9 119.55(14) . . ?
C11 C10 H10 120.2 . . ?
C10 C11 H11 119.5 . . ?
C10 C11 C12 120.96(14) . . ?
C12 C11 H11 119.5 . . ?
C7 C12 H12 120.3 . . ?
C11 C12 C7 119.48(13) . . ?
C11 C12 H12 120.3 . . ?
O1 C21 N3 125.12(12) . . ?
O1 C21 C22 128.09(12) . . ?
N3 C21 C22 106.77(10) . . ?
C19 C22 C21 109.14(11) . . ?
C19 C22 C23 130.41(12) . . ?
C23 C22 C21 120.43(11) . . ?
C16 C19 C20 122.26(11) . . ?
C22 C19 C16 130.29(12) . . ?
C22 C19 C20 107.40(11) . . ?
O2 C20 N3 124.02(12) . . ?
O2 C20 C19 128.93(12) . . ?
N3 C20 C19 106.99(10) . . ?
C46 C41 N3 119.25(12) . . ?
C42 C41 N3 119.98(12) . . ?
C42 C41 C46 120.73(12) . . ?
C41 C46 H46 120.0 . . ?
C45 C46 C41 119.95(12) . . ?
C45 C46 H46 120.0 . . ?
C46 C45 H45 120.3 . . ?
C46 C45 C44 119.47(12) . . ?
C44 C45 H45 120.3 . . ?
C45 C44 C47 120.02(13) . . ?
C43 C44 C45 120.38(12) . . ?
C43 C44 C47 119.52(13) . . ?
C44 C43 H43 120.0 . . ?
C42 C43 C44 120.06(12) . . ?
C42 C43 H43 120.0 . . ?
C41 C42 H42 120.3 . . ?
C43 C42 C41 119.40(12) . . ?
C43 C42 H42 120.3 . . ?
N4 C47 C44 177.96(16) . . ?
C27 C26 N2 120.87(12) . . ?
C27 C26 C25 119.25(12) . . ?
C25 C26 N2 119.87(12) . . ?
C26 C27 H27 120.1 . . ?
C28 C27 C26 119.88(12) . . ?
C28 C27 H27 120.1 . . ?
C27 C28 H28 119.4 . . ?
C27 C28 C23 121.12(12) . . ?
C23 C28 H28 119.4 . . ?
C28 C23 C22 120.56(12) . . ?
C24 C23 C22 120.95(11) . . ?
C24 C23 C28 118.48(12) . . ?
C23 C24 H24 119.7 . . ?
C25 C24 C23 120.66(12) . . ?
C25 C24 H24 119.7 . . ?
C26 C25 H25 119.8 . . ?
C24 C25 C26 120.45(12) . . ?
C24 C25 H25 119.8 . . ?
C34 C29 N2 121.25(12) . . ?
C34 C29 C30 118.76(12) . . ?
C30 C29 N2 119.99(12) . . ?
C29 C34 H34 119.9 . . ?
C33 C34 C29 120.25(13) . . ?
C33 C34 H34 119.9 . . ?
C34 C33 H33 119.6 . . ?
C32 C33 C34 120.75(14) . . ?
C32 C33 H33 119.6 . . ?
C33 C32 H32 120.5 . . ?
C33 C32 C31 119.09(13) . . ?
C31 C32 H32 120.5 . . ?
C32 C31 H31 119.5 . . ?
C30 C31 C32 120.91(13) . . ?
C30 C31 H31 119.5 . . ?
C29 C30 H30 119.9 . . ?
C31 C30 C29 120.22(13) . . ?
C31 C30 H30 119.9 . . ?
C36 C35 N2 119.37(13) . . ?
C36 C35 C40 119.67(13) . . ?
C40 C35 N2 120.94(13) . . ?
C35 C36 H36 120.1 . . ?
C35 C36 C37 119.72(15) . . ?
C37 C36 H36 120.1 . . ?
C36 C37 H37 120.0 . . ?
C38 C37 C36 120.07(15) . . ?
C38 C37 H37 120.0 . . ?
C37 C38 H38 120.0 . . ?
C39 C38 C37 119.96(14) . . ?
C39 C38 H38 120.0 . . ?
C38 C39 H39 119.7 . . ?
C38 C39 C40 120.53(15) . . ?
C40 C39 H39 119.7 . . ?
C35 C40 H40 120.0 . . ?
C39 C40 C35 120.04(15) . . ?
C39 C40 H40 120.0 . . ?

loop_
_geom_bond_atom_site_label_1
_geom_bond_atom_site_label_2
_geom_bond_distance
_geom_bond_site_symmetry_2
_geom_bond_publ_flag
O1 C21 1.2084(16) . ?
O2 C20 1.2095(16) . ?
N1 C13 1.4107(16) . ?
N1 C1 1.4265(17) . ?
N1 C7 1.4204(17) . ?
N3 C21 1.4099(16) . ?
N3 C20 1.4016(16) . ?
N3 C41 1.4238(16) . ?
N4 C47 1.148(2) . ?
N2 C26 1.4228(17) . ?
N2 C29 1.4126(17) . ?
N2 C35 1.4295(17) . ?
C13 C14 1.4016(18) . ?
C13 C17 1.3972(19) . ?
C14 H14 0.9500 . ?
C14 C15 1.3824(18) . ?
C15 H15 0.9500 . ?
C15 C16 1.4060(18) . ?
C16 C18 1.4063(18) . ?
C16 C19 1.4655(17) . ?
C18 H18 0.9500 . ?
C18 C17 1.3809(19) . ?
C17 H17 0.9500 . ?
C1 C2 1.3891(19) . ?
C1 C6 1.3960(18) . ?
C2 H2 0.9500 . ?
C2 C3 1.386(2) . ?
C3 H3 0.9500 . ?
C3 C4 1.385(2) . ?
C4 H4 0.9500 . ?
C4 C5 1.389(2) . ?
C5 H5 0.9500 . ?
C5 C6 1.391(2) . ?
C6 H6 0.9500 . ?
C7 C8 1.395(2) . ?
C7 C12 1.3949(19) . ?
C8 H8 0.9500 . ?
C8 C9 1.386(2) . ?
C9 H9 0.9500 . ?
C9 C10 1.386(2) . ?
C10 H10 0.9500 . ?
C10 C11 1.380(2) . ?
C11 H11 0.9500 . ?
C11 C12 1.388(2) . ?
C12 H12 0.9500 . ?
C21 C22 1.4905(18) . ?
C22 C19 1.3568(18) . ?
C22 C23 1.4799(18) . ?
C19 C20 1.5121(18) . ?
C41 C46 1.3963(19) . ?
C41 C42 1.3924(18) . ?
C46 H46 0.9500 . ?
C46 C45 1.3841(19) . ?
C45 H45 0.9500 . ?
C45 C44 1.4004(19) . ?
C44 C43 1.396(2) . ?
C44 C47 1.4409(19) . ?
C43 H43 0.9500 . ?
C43 C42 1.3874(19) . ?
C42 H42 0.9500 . ?
C26 C27 1.3931(19) . ?
C26 C25 1.3935(19) . ?
C27 H27 0.9500 . ?
C27 C28 1.3883(19) . ?
C28 H28 0.9500 . ?
C28 C23 1.3946(18) . ?
C23 C24 1.3930(19) . ?
C24 H24 0.9500 . ?
C24 C25 1.3868(19) . ?
C25 H25 0.9500 . ?
C29 C34 1.3979(19) . ?
C29 C30 1.4004(19) . ?
C34 H34 0.9500 . ?
C34 C33 1.389(2) . ?
C33 H33 0.9500 . ?
C33 C32 1.385(2) . ?
C32 H32 0.9500 . ?
C32 C31 1.388(2) . ?
C31 H31 0.9500 . ?
C31 C30 1.3838(19) . ?
C30 H30 0.9500 . ?
C35 C36 1.389(2) . ?
C35 C40 1.391(2) . ?
C36 H36 0.9500 . ?
C36 C37 1.394(2) . ?
C37 H37 0.9500 . ?
C37 C38 1.386(3) . ?
C38 H38 0.9500 . ?
C38 C39 1.375(3) . ?
C39 H39 0.9500 . ?
C39 C40 1.382(2) . ?
C40 H40 0.9500 . ?

loop_
_geom_torsion_atom_site_label_1
_geom_torsion_atom_site_label_2
_geom_torsion_atom_site_label_3
_geom_torsion_atom_site_label_4
_geom_torsion
_geom_torsion_site_symmetry_1
_geom_torsion_site_symmetry_2
_geom_torsion_site_symmetry_3
_geom_torsion_site_symmetry_4
_geom_torsion_publ_flag
O1 C21 C22 C19 -178.20(13) . . . . ?
O1 C21 C22 C23 0.4(2) . . . . ?
N1 C13 C14 C15 179.32(12) . . . . ?
N1 C13 C17 C18 -178.98(13) . . . . ?
N1 C1 C2 C3 -178.06(12) . . . . ?
N1 C1 C6 C5 177.06(12) . . . . ?
N1 C7 C8 C9 -178.53(13) . . . . ?
N1 C7 C12 C11 177.61(12) . . . . ?
N3 C21 C22 C19 0.15(14) . . . . ?
N3 C21 C22 C23 178.79(11) . . . . ?
N3 C41 C46 C45 -177.92(12) . . . . ?
N3 C41 C42 C43 177.69(12) . . . . ?
N2 C26 C27 C28 -179.12(12) . . . . ?
N2 C26 C25 C24 177.56(12) . . . . ?
N2 C29 C34 C33 179.34(14) . . . . ?
N2 C29 C30 C31 179.44(13) . . . . ?
N2 C35 C36 C37 177.42(13) . . . . ?
N2 C35 C40 C39 -177.44(13) . . . . ?
C13 N1 C1 C2 -46.41(18) . . . . ?
C13 N1 C1 C6 135.13(13) . . . . ?
C13 N1 C7 C8 -34.55(19) . . . . ?
C13 N1 C7 C12 146.83(13) . . . . ?
C13 C14 C15 C16 -0.3(2) . . . . ?
C14 C13 C17 C18 1.3(2) . . . . ?
C14 C15 C16 C18 1.21(19) . . . . ?
C14 C15 C16 C19 -178.07(12) . . . . ?
C15 C16 C18 C17 -0.9(2) . . . . ?
C15 C16 C19 C22 17.7(2) . . . . ?
C15 C16 C19 C20 -159.18(12) . . . . ?
C16 C18 C17 C13 -0.4(2) . . . . ?
C16 C19 C20 O2 2.5(2) . . . . ?
C16 C19 C20 N3 179.81(11) . . . . ?
C18 C16 C19 C22 -161.50(14) . . . . ?
C18 C16 C19 C20 21.58(19) . . . . ?
C17 C13 C14 C15 -1.0(2) . . . . ?
C1 N1 C13 C14 141.80(13) . . . . ?
C1 N1 C13 C17 -37.89(19) . . . . ?
C1 N1 C7 C8 141.12(13) . . . . ?
C1 N1 C7 C12 -37.50(18) . . . . ?
C1 C2 C3 C4 1.0(2) . . . . ?
C2 C1 C6 C5 -1.4(2) . . . . ?
C2 C3 C4 C5 -1.3(2) . . . . ?
C3 C4 C5 C6 0.3(2) . . . . ?
C4 C5 C6 C1 1.0(2) . . . . ?
C6 C1 C2 C3 0.4(2) . . . . ?
C7 N1 C13 C14 -42.55(18) . . . . ?
C7 N1 C13 C17 137.76(14) . . . . ?
C7 N1 C1 C2 137.88(13) . . . . ?
C7 N1 C1 C6 -40.58(18) . . . . ?
C7 C8 C9 C10 0.9(2) . . . . ?
C8 C7 C12 C11 -1.0(2) . . . . ?
C8 C9 C10 C11 -1.0(2) . . . . ?
C9 C10 C11 C12 0.1(2) . . . . ?
C10 C11 C12 C7 0.9(2) . . . . ?
C12 C7 C8 C9 0.1(2) . . . . ?
C21 N3 C20 O2 175.30(12) . . . . ?
C21 N3 C20 C19 -2.19(14) . . . . ?
C21 N3 C41 C46 132.05(13) . . . . ?
C21 N3 C41 C42 -45.79(18) . . . . ?
C21 C22 C19 C16 -178.73(12) . . . . ?
C21 C22 C19 C20 -1.45(14) . . . . ?
C21 C22 C23 C28 69.23(17) . . . . ?
C21 C22 C23 C24 -111.98(14) . . . . ?
C22 C19 C20 O2 -175.06(13) . . . . ?
C22 C19 C20 N3 2.27(14) . . . . ?
C22 C23 C24 C25 -176.14(12) . . . . ?
C19 C16 C18 C17 178.42(13) . . . . ?
C19 C22 C23 C28 -112.46(16) . . . . ?
C19 C22 C23 C24 66.33(19) . . . . ?
C20 N3 C21 O1 179.75(13) . . . . ?
C20 N3 C21 C22 1.34(14) . . . . ?
C20 N3 C41 C46 -42.27(18) . . . . ?
C20 N3 C41 C42 139.89(13) . . . . ?
C41 N3 C21 O1 4.7(2) . . . . ?
C41 N3 C21 C22 -173.73(11) . . . . ?
C41 N3 C20 O2 -9.6(2) . . . . ?
C41 N3 C20 C19 172.86(11) . . . . ?
C41 C46 C45 C44 -0.1(2) . . . . ?
C46 C41 C42 C43 -0.12(19) . . . . ?
C46 C45 C44 C43 0.5(2) . . . . ?
C46 C45 C44 C47 -176.24(12) . . . . ?
C45 C44 C43 C42 -0.7(2) . . . . ?
C44 C43 C42 C41 0.5(2) . . . . ?
C42 C41 C46 C45 -0.1(2) . . . . ?
C47 C44 C43 C42 176.04(13) . . . . ?
C26 N2 C29 C34 -22.7(2) . . . . ?
C26 N2 C29 C30 157.55(13) . . . . ?
C26 N2 C35 C36 -52.32(18) . . . . ?
C26 N2 C35 C40 126.00(14) . . . . ?
C26 C27 C28 C23 2.2(2) . . . . ?
C27 C26 C25 C24 -3.0(2) . . . . ?
C27 C28 C23 C22 174.56(12) . . . . ?
C27 C28 C23 C24 -4.3(2) . . . . ?
C28 C23 C24 C25 2.7(2) . . . . ?
C23 C22 C19 C16 2.8(2) . . . . ?
C23 C22 C19 C20 -179.91(13) . . . . ?
C23 C24 C25 C26 0.9(2) . . . . ?
C25 C26 C27 C28 1.5(2) . . . . ?
C29 N2 C26 C27 121.83(14) . . . . ?
C29 N2 C26 C25 -58.77(18) . . . . ?
C29 N2 C35 C36 143.27(13) . . . . ?
C29 N2 C35 C40 -38.40(19) . . . . ?
C29 C34 C33 C32 1.3(2) . . . . ?
C34 C29 C30 C31 -0.3(2) . . . . ?
C34 C33 C32 C31 -0.4(2) . . . . ?
C33 C32 C31 C30 -0.9(2) . . . . ?
C32 C31 C30 C29 1.2(2) . . . . ?
C30 C29 C34 C33 -0.9(2) . . . . ?
C35 N2 C26 C27 -42.75(18) . . . . ?
C35 N2 C26 C25 136.65(13) . . . . ?
C35 N2 C29 C34 141.41(14) . . . . ?
C35 N2 C29 C30 -38.31(19) . . . . ?
C35 C36 C37 C38 0.6(2) . . . . ?
C36 C35 C40 C39 0.9(2) . . . . ?
C36 C37 C38 C39 -0.2(3) . . . . ?
C37 C38 C39 C40 0.1(3) . . . . ?
C38 C39 C40 C35 -0.5(2) . . . . ?
C40 C35 C36 C37 -0.9(2) . . . . ?
